data_7007046
loop_
_publ_author_name
'Adams, Christopher J.'
'Baber, R. Angharad'
'Batsanov, Andrei S.'
'Bramham, George'
'Charmant, Jonathan P. H.'
'Haddow, Mairi F.'
'Howard, Judith A. K.'
'Lam, Wai Han'
'Lin, Zhenyang'
'Marder, Todd B.'
'Norman, Nicholas C.'
'Orpen, A. Guy'

_publ_section_title
;
 Synthesis and reactivity of cobalt boryl complexes.
;
_journal_issue 11
_journal_name_full 'Dalton transactions (Cambridge, England : 2003)'
_journal_page_first 1370
_journal_page_last 1373
_journal_paper_doi 10.1039/b516594f
_journal_year 2006
_chemical_formula_moiety 'C23 H39 B2 Co O4 P3'
_chemical_formula_sum 'C23 H39 B2 Co O4 P3'
_chemical_formula_weight 553.00
_space_group_IT_number 2
_symmetry_cell_setting triclinic
_symmetry_space_group_name_Hall '-P 1'
_symmetry_space_group_name_H-M 'P -1'
_atom_sites_solution_hydrogens geom
_atom_sites_solution_primary direct
_atom_sites_solution_secondary difmap
_audit_creation_method SHELXL-97
_cell_angle_alpha 110.985(2)
_cell_angle_beta 91.761(2)
_cell_angle_gamma 108.279(2)
_cell_formula_units_Z 4
_cell_length_a 12.3126(12)
_cell_length_b 16.2340(16)
_cell_length_c 16.3156(16)
_cell_measurement_reflns_used 980
_cell_measurement_temperature 173(2)
_cell_measurement_theta_max 26.42
_cell_measurement_theta_min 2.55
_cell_volume 2853.4(5)
_computing_cell_refinement 'Bruker SMART'
_computing_data_collection 'Bruker SMART'
_computing_data_reduction 'Bruker SAINT'
_computing_molecular_graphics 'Bruker SHELXTL'
_computing_publication_material 'Bruker SHELXTL'
_computing_structure_refinement 'SHELXL-97 (Sheldrick, 1997)'
_computing_structure_solution 'SHELXS-97 (Sheldrick, 1990)'
_diffrn_ambient_temperature 173(2)
_diffrn_detector_area_resol_mean 8.192
_diffrn_measured_fraction_theta_full 0.990
_diffrn_measured_fraction_theta_max 0.990
_diffrn_measurement_device_type 'CCD area detector'
_diffrn_measurement_method 'Frames, each covering 0.3 \% in \w'
_diffrn_radiation_monochromator graphite
_diffrn_radiation_source 'fine-focus sealed tube'
_diffrn_radiation_type MoK\a
_diffrn_radiation_wavelength 0.71073
_diffrn_reflns_av_R_equivalents 0.0560
_diffrn_reflns_av_sigmaI/netI 0.1001
_diffrn_reflns_limit_h_max 15
_diffrn_reflns_limit_h_min -15
_diffrn_reflns_limit_k_max 21
_diffrn_reflns_limit_k_min -21
_diffrn_reflns_limit_l_max 21
_diffrn_reflns_limit_l_min -21
_diffrn_reflns_number 30455
_diffrn_reflns_theta_full 27.48
_diffrn_reflns_theta_max 27.48
_diffrn_reflns_theta_min 1.43
_diffrn_standards_decay_% 0
_exptl_absorpt_coefficient_mu 0.795
_exptl_absorpt_correction_T_max 0.920
_exptl_absorpt_correction_T_min 0.809
_exptl_absorpt_correction_type multi-scan
_exptl_absorpt_process_details 'SADABS (Sheldrick, 2003)'
_exptl_crystal_colour orange
_exptl_crystal_density_diffrn 1.287
_exptl_crystal_density_method none
_exptl_crystal_description prism
_exptl_crystal_F_000 1164
_exptl_crystal_size_max 0.10
_exptl_crystal_size_mid 0.10
_exptl_crystal_size_min 0.10
_refine_diff_density_max 0.888
_refine_diff_density_min -0.325
_refine_diff_density_rms 0.065
_refine_ls_extinction_method none
_refine_ls_goodness_of_fit_ref 0.936
_refine_ls_hydrogen_treatment constr
_refine_ls_matrix_type full
_refine_ls_number_parameters 628
_refine_ls_number_reflns 12934
_refine_ls_number_restraints 0
_refine_ls_restrained_S_all 0.936
_refine_ls_R_factor_all 0.1217
_refine_ls_R_factor_gt 0.0487
_refine_ls_shift/su_max 0.001
_refine_ls_shift/su_mean 0.000
_refine_ls_structure_factor_coef Fsqd
_refine_ls_weighting_details 'calc w=1/[\s^2^(Fo^2^)+(0.0509P)^2^] where P=(Fo^2^+2Fc^2^)/3'
_refine_ls_weighting_scheme calc
_refine_ls_wR_factor_gt 0.0999
_refine_ls_wR_factor_ref 0.1206
_reflns_number_gt 6776
_reflns_number_total 12934
_reflns_threshold_expression >2\s(I)
_cod_data_source_file b516594f.txt
_cod_data_source_block 2
_cod_depositor_comments
;
The following automatic conversions were performed:
'_symmetry_cell_setting' value 'Triclinic' changed to 'triclinic'
according to '/home/saulius/struct/CIF-dictionaries/cif_core.dic'
dictionary named 'cif_core.dic' version 2.4.1 from 2010-06-29.

Automatic conversion script
Id: cif_fix_enum 1527 2010-12-29 10:47:43Z saulius 
;
_cod_database_code 7007046

loop_
_symmetry_equiv_pos_as_xyz
'x, y, z'
'-x, -y, -z'

loop_
_atom_site_label
_atom_site_type_symbol
_atom_site_fract_x
_atom_site_fract_y
_atom_site_fract_z
_atom_site_U_iso_or_equiv
_atom_site_adp_type
_atom_site_occupancy
_atom_site_symmetry_multiplicity
_atom_site_calc_flag
_atom_site_refinement_flags
_atom_site_disorder_assembly
_atom_site_disorder_group
C1 C 0.0757(3) 0.5236(3) 0.1906(2) 0.0446(10) Uani 1 1 d . . .
C2 C 0.0920(3) 0.4972(3) 0.1027(2) 0.0605(12) Uani 1 1 d . . .
H2A H 0.0907 0.5349 0.0699 0.073 Uiso 1 1 calc R . .
C3 C 0.1109(3) 0.4104(3) 0.0645(3) 0.0650(14) Uani 1 1 d . . .
C4 C 0.1101(4) 0.3555(3) 0.1110(3) 0.0721(13) Uani 1 1 d . . .
H4A H 0.1214 0.2972 0.0829 0.087 Uiso 1 1 calc R . .
C5 C 0.0929(4) 0.3835(3) 0.1988(3) 0.0644(12) Uani 1 1 d . . .
H5A H 0.0929 0.3456 0.2316 0.077 Uiso 1 1 calc R . .
C6 C 0.0758(3) 0.4684(3) 0.2373(2) 0.0468(10) Uani 1 1 d . . .
C7 C 0.1359(4) 0.3763(4) -0.0281(3) 0.0970(18) Uani 1 1 d . . .
H7A H 0.1376 0.3124 -0.0449 0.146 Uiso 1 1 calc R . .
H7B H 0.2112 0.4183 -0.0314 0.146 Uiso 1 1 calc R . .
H7C H 0.0752 0.3757 -0.0688 0.146 Uiso 1 1 calc R . .
C8 C 0.3492(3) 0.7447(2) 0.5036(2) 0.0339(8) Uani 1 1 d . . .
C9 C 0.4438(3) 0.7439(2) 0.5481(2) 0.0439(9) Uani 1 1 d . . .
H9A H 0.4374 0.7008 0.5762 0.053 Uiso 1 1 calc R . .
C10 C 0.5507(3) 0.8091(2) 0.5509(2) 0.0428(9) Uani 1 1 d . . .
H10A H 0.6181 0.8100 0.5816 0.051 Uiso 1 1 calc R . .
C11 C 0.5623(3) 0.8725(2) 0.5105(2) 0.0365(8) Uani 1 1 d . . .
C12 C 0.4639(3) 0.8709(2) 0.4647(2) 0.0354(8) Uani 1 1 d . . .
H12A H 0.4697 0.9133 0.4359 0.043 Uiso 1 1 calc R . .
C13 C 0.3588(3) 0.8073(2) 0.4619(2) 0.0299(7) Uani 1 1 d . . .
C14 C 0.6790(3) 0.9439(3) 0.5168(3) 0.0544(11) Uani 1 1 d . . .
H14A H 0.7383 0.9361 0.5520 0.082 Uiso 1 1 calc R . .
H14B H 0.6766 1.0075 0.5456 0.082 Uiso 1 1 calc R . .
H14C H 0.6979 0.9343 0.4570 0.082 Uiso 1 1 calc R . .
C15 C -0.1073(4) 0.8522(3) 0.4112(3) 0.0917(17) Uani 1 1 d . . .
H15A H -0.1295 0.8757 0.3681 0.138 Uiso 1 1 calc R . .
H15B H -0.0514 0.9046 0.4610 0.138 Uiso 1 1 calc R . .
H15C H -0.1763 0.8235 0.4334 0.138 Uiso 1 1 calc R . .
C16 C -0.1470(3) 0.6980(3) 0.2547(2) 0.0623(12) Uani 1 1 d . . .
H16A H -0.1564 0.7414 0.2284 0.093 Uiso 1 1 calc R . .
H16B H -0.2216 0.6658 0.2683 0.093 Uiso 1 1 calc R . .
H16C H -0.1196 0.6514 0.2126 0.093 Uiso 1 1 calc R . .
C17 C 0.0767(3) 0.8322(3) 0.3168(3) 0.0766(15) Uani 1 1 d . . .
H17A H 0.0466 0.8648 0.2865 0.115 Uiso 1 1 calc R . .
H17B H 0.1098 0.7898 0.2751 0.115 Uiso 1 1 calc R . .
H17C H 0.1369 0.8785 0.3672 0.115 Uiso 1 1 calc R . .
C18 C -0.1721(4) 0.5059(3) 0.4755(3) 0.0835(16) Uani 1 1 d . . .
H18A H -0.2455 0.4529 0.4586 0.125 Uiso 1 1 calc R . .
H18B H -0.1636 0.5466 0.5382 0.125 Uiso 1 1 calc R . .
H18C H -0.1077 0.4820 0.4668 0.125 Uiso 1 1 calc R . .
C19 C -0.3014(3) 0.6022(3) 0.4285(3) 0.0643(12) Uani 1 1 d . . .
H19A H -0.3673 0.5449 0.4184 0.096 Uiso 1 1 calc R . .
H19B H -0.3170 0.6314 0.3884 0.096 Uiso 1 1 calc R . .
H19C H -0.2899 0.6463 0.4903 0.096 Uiso 1 1 calc R . .
C20 C -0.2276(3) 0.4772(3) 0.2973(3) 0.0702(13) Uani 1 1 d . . .
H20A H -0.3038 0.4348 0.2985 0.105 Uiso 1 1 calc R . .
H20B H -0.1743 0.4422 0.2819 0.105 Uiso 1 1 calc R . .
H20C H -0.2350 0.5037 0.2529 0.105 Uiso 1 1 calc R . .
C21 C 0.1183(3) 0.8970(3) 0.6052(3) 0.0632(12) Uani 1 1 d . . .
H21A H 0.1192 0.9311 0.6686 0.095 Uiso 1 1 calc R . .
H21B H 0.0928 0.9279 0.5706 0.095 Uiso 1 1 calc R . .
H21C H 0.1964 0.8970 0.5955 0.095 Uiso 1 1 calc R . .
C22 C 0.0788(4) 0.7391(3) 0.6493(2) 0.0644(12) Uani 1 1 d . . .
H22A H 0.0835 0.7833 0.7100 0.097 Uiso 1 1 calc R . .
H22B H 0.1565 0.7388 0.6386 0.097 Uiso 1 1 calc R . .
H22C H 0.0287 0.6758 0.6419 0.097 Uiso 1 1 calc R . .
C23 C -0.1059(4) 0.7977(3) 0.6211(3) 0.0756(14) Uani 1 1 d . . .
H23A H -0.0781 0.8479 0.6805 0.113 Uiso 1 1 calc R . .
H23B H -0.1568 0.7401 0.6259 0.113 Uiso 1 1 calc R . .
H23C H -0.1491 0.8168 0.5842 0.113 Uiso 1 1 calc R . .
B1 B 0.0471(3) 0.5995(3) 0.3299(3) 0.0363(10) Uani 1 1 d . . .
B2 B 0.1688(3) 0.7210(3) 0.4423(2) 0.0333(9) Uani 1 1 d . . .
Co1 Co -0.00062(4) 0.68231(3) 0.42954(3) 0.03069(12) Uani 1 1 d . . .
O1 O 0.05860(19) 0.60545(16) 0.24443(14) 0.0432(6) Uani 1 1 d . . .
O2 O 0.0603(2) 0.51286(17) 0.32267(15) 0.0454(6) Uani 1 1 d . . .
O3 O 0.23440(18) 0.69006(15) 0.49124(15) 0.0402(6) Uani 1 1 d . . .
O4 O 0.25053(17) 0.79332(15) 0.42237(14) 0.0345(5) Uani 1 1 d . . .
P1 P -0.04116(8) 0.76396(7) 0.35721(7) 0.0445(3) Uani 1 1 d . . .
P2 P -0.17120(8) 0.57260(7) 0.40693(6) 0.0402(2) Uani 1 1 d . . .
P3 P 0.01839(8) 0.77558(7) 0.56982(6) 0.0429(2) Uani 1 1 d . . .
C24 C 0.4205(3) 0.3558(2) 1.1490(2) 0.0369(8) Uani 1 1 d . . .
C25 C 0.4016(3) 0.4345(3) 1.2037(2) 0.0440(9) Uani 1 1 d . . .
H25A H 0.3922 0.4792 1.1818 0.053 Uiso 1 1 calc R . .
C26 C 0.3963(3) 0.4476(3) 1.2928(2) 0.0472(10) Uani 1 1 d . . .
C27 C 0.4098(3) 0.3809(3) 1.3216(2) 0.0512(10) Uani 1 1 d . . .
H27A H 0.4061 0.3902 1.3822 0.061 Uiso 1 1 calc R . .
C28 C 0.4285(3) 0.3007(3) 1.2661(2) 0.0508(10) Uani 1 1 d . . .
H28A H 0.4365 0.2551 1.2872 0.061 Uiso 1 1 calc R . .
C29 C 0.4349(3) 0.2901(2) 1.1790(2) 0.0375(8) Uani 1 1 d . . .
C30 C 0.3765(4) 0.5332(3) 1.3560(3) 0.0706(13) Uani 1 1 d . . .
H30A H 0.3818 0.5335 1.4162 0.106 Uiso 1 1 calc R . .
H30B H 0.2994 0.5320 1.3375 0.106 Uiso 1 1 calc R . .
H30C H 0.4355 0.5900 1.3556 0.106 Uiso 1 1 calc R . .
C31 C 0.1470(3) 0.0799(3) 0.8834(2) 0.0615(13) Uani 1 1 d . B .
C32 C 0.0367(4) 0.0743(4) 0.8576(3) 0.0830(16) Uani 1 1 d . . .
H32 H 0.0234 0.1214 0.8413 0.100 Uiso 1 1 calc R A 1
C33A C -0.0537(4) -0.0023(5) 0.8562(3) 0.104(2) Uani 0.489(6) 1 d P B 1
C34A C -0.0351(5) -0.0693(4) 0.8793(4) 0.106(3) Uani 0.489(6) 1 d P B 1
H34A H -0.0996 -0.1211 0.8777 0.128 Uiso 0.489(6) 1 calc PR B 1
C33B C -0.0537(4) -0.0023(5) 0.8562(3) 0.104(2) Uani 0.511(6) 1 d P B 2
H33B H -0.1310 -0.0081 0.8387 0.125 Uiso 0.511(6) 1 calc PR B 2
C34B C -0.0351(5) -0.0693(4) 0.8793(4) 0.106(3) Uani 0.511(6) 1 d P B 2
C35 C 0.0773(4) -0.0643(3) 0.9057(3) 0.0802(16) Uani 1 1 d . . .
H35 H 0.0903 -0.1119 0.9213 0.096 Uiso 1 1 calc R B 1
C36 C 0.1672(3) 0.0124(3) 0.9078(3) 0.0584(12) Uani 1 1 d . B .
C37A C -0.1757(7) -0.0366(7) 0.8322(6) 0.070(3) Uani 0.489(6) 1 d P B 1
H37A H -0.2025 -0.1042 0.7956 0.106 Uiso 0.489(6) 1 calc PR B 1
H37B H -0.1973 -0.0035 0.7982 0.106 Uiso 0.489(6) 1 calc PR B 1
H37C H -0.2116 -0.0258 0.8860 0.106 Uiso 0.489(6) 1 calc PR B 1
C37B C -0.1479(6) -0.1387(5) 0.8699(5) 0.052(2) Uani 0.511(6) 1 d P B 2
H37D H -0.1480 -0.1626 0.9172 0.078 Uiso 0.511(6) 1 calc PR B 2
H37E H -0.1647 -0.1909 0.8119 0.078 Uiso 0.511(6) 1 calc PR B 2
H37F H -0.2073 -0.1095 0.8743 0.078 Uiso 0.511(6) 1 calc PR B 2
C38 C 0.6270(3) 0.3055(3) 0.7966(3) 0.0591(11) Uani 1 1 d . . .
H38A H 0.6062 0.3298 0.7537 0.089 Uiso 1 1 calc R . .
H38B H 0.6586 0.2560 0.7670 0.089 Uiso 1 1 calc R . .
H38C H 0.6853 0.3568 0.8456 0.089 Uiso 1 1 calc R . .
C39 C 0.4514(3) 0.3587(3) 0.8854(3) 0.0602(11) Uani 1 1 d . . .
H39A H 0.4444 0.3829 0.8392 0.090 Uiso 1 1 calc R . .
H39B H 0.5090 0.4078 0.9362 0.090 Uiso 1 1 calc R . .
H39C H 0.3762 0.3401 0.9050 0.090 Uiso 1 1 calc R . .
C40 C 0.3956(3) 0.1903(3) 0.7357(2) 0.0680(13) Uani 1 1 d . . .
H40A H 0.3952 0.2323 0.7050 0.102 Uiso 1 1 calc R . .
H40B H 0.3175 0.1640 0.7478 0.102 Uiso 1 1 calc R . .
H40C H 0.4198 0.1390 0.6979 0.102 Uiso 1 1 calc R . .
C41 C 0.7218(3) 0.2264(3) 1.0916(3) 0.0576(11) Uani 1 1 d . . .
H41A H 0.8021 0.2647 1.1202 0.086 Uiso 1 1 calc R . .
H41B H 0.7125 0.1595 1.0702 0.086 Uiso 1 1 calc R . .
H41C H 0.6695 0.2396 1.1347 0.086 Uiso 1 1 calc R . .
C42 C 0.8131(3) 0.2462(3) 0.9420(3) 0.0595(11) Uani 1 1 d . . .
H42A H 0.8844 0.2877 0.9843 0.089 Uiso 1 1 calc R . .
H42B H 0.8107 0.2652 0.8915 0.089 Uiso 1 1 calc R . .
H42C H 0.8113 0.1811 0.9206 0.089 Uiso 1 1 calc R . .
C43 C 0.7293(3) 0.3825(2) 1.0513(2) 0.0509(10) Uani 1 1 d . . .
H43A H 0.8093 0.4090 1.0823 0.076 Uiso 1 1 calc R . .
H43B H 0.6777 0.3986 1.0942 0.076 Uiso 1 1 calc R . .
H43C H 0.7236 0.4085 1.0062 0.076 Uiso 1 1 calc R . .
C44 C 0.5616(5) -0.0215(3) 0.8775(3) 0.0906(18) Uani 1 1 d . . .
H44A H 0.5644 -0.0789 0.8311 0.136 Uiso 1 1 calc R . .
H44B H 0.5048 -0.0383 0.9149 0.136 Uiso 1 1 calc R . .
H44C H 0.6383 0.0148 0.9143 0.136 Uiso 1 1 calc R . .
C45 C 0.3917(4) -0.0409(3) 0.7492(3) 0.109(2) Uani 1 1 d . . .
H45A H 0.4124 -0.0936 0.7101 0.164 Uiso 1 1 calc R . .
H45B H 0.3611 -0.0136 0.7132 0.164 Uiso 1 1 calc R . .
H45C H 0.3325 -0.0635 0.7825 0.164 Uiso 1 1 calc R . .
C46 C 0.6219(3) 0.0530(3) 0.7479(2) 0.0561(11) Uani 1 1 d . . .
H46A H 0.6179 -0.0110 0.7113 0.084 Uiso 1 1 calc R . .
H46B H 0.7007 0.0901 0.7806 0.084 Uiso 1 1 calc R . .
H46C H 0.6017 0.0824 0.7095 0.084 Uiso 1 1 calc R . .
B3 B 0.4543(3) 0.2427(3) 1.0341(3) 0.0371(10) Uani 1 1 d . . .
B4 B 0.3406(4) 0.1221(3) 0.9195(3) 0.0456(11) Uani 1 1 d . B .
Co2 Co 0.50811(4) 0.17825(3) 0.92598(3) 0.03738(13) Uani 1 1 d . . .
O5 O 0.4306(2) 0.32834(16) 1.06015(14) 0.0420(6) Uani 1 1 d . . .
O6 O 0.4532(2) 0.21934(16) 1.11044(15) 0.0432(6) Uani 1 1 d . . .
O7 O 0.2514(2) 0.14952(19) 0.89075(16) 0.0536(7) Uani 1 1 d . . .
O8 O 0.2849(2) 0.03731(17) 0.93229(16) 0.0534(7) Uani 1 1 d . . .
P4 P 0.49696(8) 0.25670(8) 0.84075(6) 0.0469(3) Uani 1 1 d . . .
P5 P 0.68665(8) 0.25493(7) 0.99754(6) 0.0405(2) Uani 1 1 d . . .
P6 P 0.52007(9) 0.04848(7) 0.82671(7) 0.0522(3) Uani 1 1 d . . .

loop_
_atom_site_aniso_label
_atom_site_aniso_U_11
_atom_site_aniso_U_22
_atom_site_aniso_U_33
_atom_site_aniso_U_23
_atom_site_aniso_U_13
_atom_site_aniso_U_12
C1 0.0252(19) 0.047(2) 0.033(2) -0.0062(19) 0.0057(16) 0.0007(17)
C2 0.042(2) 0.067(3) 0.037(2) 0.002(2) 0.0121(19) -0.006(2)
C3 0.039(2) 0.068(3) 0.034(2) -0.022(2) 0.0172(19) -0.006(2)
C4 0.052(3) 0.070(3) 0.066(3) 0.003(3) 0.013(2) 0.012(2)
C5 0.062(3) 0.050(3) 0.064(3) -0.002(2) 0.010(2) 0.026(2)
C6 0.034(2) 0.048(2) 0.044(2) 0.004(2) 0.0082(18) 0.0114(18)
C7 0.093(4) 0.097(4) 0.071(3) 0.018(3) 0.026(3) 0.010(3)
C8 0.032(2) 0.0301(19) 0.0322(19) 0.0054(16) -0.0018(15) 0.0089(16)
C9 0.046(2) 0.034(2) 0.047(2) 0.0132(19) -0.0082(18) 0.0127(18)
C10 0.033(2) 0.041(2) 0.045(2) 0.0020(19) -0.0071(17) 0.0173(17)
C11 0.0284(19) 0.041(2) 0.0301(19) 0.0025(17) 0.0069(15) 0.0119(16)
C12 0.032(2) 0.042(2) 0.0318(19) 0.0148(17) 0.0076(15) 0.0112(16)
C13 0.0273(18) 0.0338(19) 0.0243(17) 0.0055(15) 0.0023(14) 0.0119(15)
C14 0.038(2) 0.062(3) 0.052(2) 0.013(2) 0.0072(19) 0.013(2)
C15 0.113(4) 0.082(4) 0.090(4) 0.018(3) -0.006(3) 0.068(3)
C16 0.048(3) 0.080(3) 0.051(3) 0.027(2) -0.009(2) 0.012(2)
C17 0.054(3) 0.080(3) 0.106(4) 0.068(3) -0.014(3) 0.001(2)
C18 0.074(3) 0.067(3) 0.103(4) 0.055(3) 0.002(3) -0.008(3)
C19 0.033(2) 0.069(3) 0.065(3) 0.006(2) 0.013(2) 0.008(2)
C20 0.047(3) 0.060(3) 0.055(3) -0.012(2) 0.001(2) -0.003(2)
C21 0.064(3) 0.043(2) 0.051(3) -0.004(2) -0.009(2) 0.005(2)
C22 0.074(3) 0.073(3) 0.032(2) 0.014(2) 0.002(2) 0.015(2)
C23 0.061(3) 0.091(4) 0.046(3) -0.006(2) 0.017(2) 0.024(3)
B1 0.026(2) 0.040(2) 0.031(2) 0.0075(19) 0.0037(17) 0.0042(18)
B2 0.039(2) 0.031(2) 0.026(2) 0.0074(18) 0.0026(17) 0.0114(18)
Co1 0.0281(2) 0.0311(3) 0.0252(2) 0.0060(2) 0.00267(19) 0.0060(2)
O1 0.0425(15) 0.0481(16) 0.0296(13) 0.0110(12) 0.0073(11) 0.0078(12)
O2 0.0493(16) 0.0447(16) 0.0370(14) 0.0054(13) 0.0069(12) 0.0220(12)
O3 0.0333(14) 0.0347(14) 0.0475(15) 0.0188(12) -0.0056(11) 0.0029(11)
O4 0.0261(12) 0.0427(14) 0.0356(13) 0.0190(12) 0.0035(10) 0.0086(11)
P1 0.0398(6) 0.0466(6) 0.0458(6) 0.0179(5) -0.0027(5) 0.0142(5)
P2 0.0322(5) 0.0377(6) 0.0357(5) 0.0054(5) 0.0055(4) 0.0028(4)
P3 0.0422(6) 0.0405(6) 0.0305(5) 0.0009(4) 0.0036(4) 0.0090(5)
C24 0.032(2) 0.041(2) 0.0293(19) 0.0092(18) 0.0047(15) 0.0071(16)
C25 0.045(2) 0.044(2) 0.041(2) 0.0119(19) 0.0097(18) 0.0175(18)
C26 0.035(2) 0.048(2) 0.041(2) 0.004(2) 0.0067(17) 0.0083(18)
C27 0.048(2) 0.060(3) 0.0254(19) 0.008(2) 0.0076(17) 0.003(2)
C28 0.064(3) 0.049(3) 0.030(2) 0.0138(19) 0.0052(19) 0.010(2)
C29 0.035(2) 0.039(2) 0.0295(19) 0.0080(17) 0.0039(15) 0.0066(16)
C30 0.067(3) 0.074(3) 0.054(3) 0.002(2) 0.015(2) 0.031(3)
C31 0.031(2) 0.088(3) 0.029(2) 0.000(2) 0.0046(17) -0.003(2)
C32 0.037(3) 0.143(5) 0.042(3) 0.020(3) 0.004(2) 0.014(3)
C33A 0.033(3) 0.161(7) 0.044(3) -0.008(4) 0.008(2) -0.008(4)
C34A 0.056(4) 0.109(5) 0.053(3) -0.027(3) 0.032(3) -0.037(3)
C33B 0.033(3) 0.161(7) 0.044(3) -0.008(4) 0.008(2) -0.008(4)
C34B 0.056(4) 0.109(5) 0.053(3) -0.027(3) 0.032(3) -0.037(3)
C35 0.055(3) 0.066(3) 0.059(3) -0.010(2) 0.024(2) -0.020(2)
C36 0.039(3) 0.061(3) 0.038(2) -0.003(2) 0.0112(19) -0.006(2)
C37A 0.041(5) 0.088(7) 0.083(7) 0.023(6) 0.006(5) 0.036(5)
C37B 0.049(5) 0.031(4) 0.056(5) 0.010(4) 0.016(4) -0.002(3)
C38 0.044(2) 0.087(3) 0.049(2) 0.037(2) 0.013(2) 0.013(2)
C39 0.065(3) 0.077(3) 0.055(3) 0.036(2) 0.017(2) 0.033(2)
C40 0.048(3) 0.107(4) 0.037(2) 0.018(2) 0.002(2) 0.023(2)
C41 0.044(2) 0.064(3) 0.056(3) 0.022(2) -0.009(2) 0.011(2)
C42 0.040(2) 0.063(3) 0.052(3) 0.005(2) 0.005(2) 0.009(2)
C43 0.044(2) 0.042(2) 0.042(2) 0.0033(19) 0.0014(18) -0.0012(18)
C44 0.160(5) 0.046(3) 0.074(3) 0.028(3) 0.052(4) 0.037(3)
C45 0.062(3) 0.083(4) 0.081(4) -0.044(3) 0.010(3) -0.019(3)
C46 0.064(3) 0.053(3) 0.038(2) 0.004(2) 0.011(2) 0.018(2)
B3 0.034(2) 0.042(3) 0.028(2) 0.0092(19) 0.0016(17) 0.0085(19)
B4 0.037(2) 0.051(3) 0.030(2) 0.004(2) 0.0050(19) 0.004(2)
Co2 0.0302(3) 0.0397(3) 0.0275(2) 0.0038(2) 0.0026(2) 0.0038(2)
O5 0.0513(15) 0.0452(15) 0.0305(13) 0.0147(12) 0.0106(11) 0.0179(12)
O6 0.0550(16) 0.0411(15) 0.0312(13) 0.0109(12) 0.0050(12) 0.0173(12)
O7 0.0313(15) 0.078(2) 0.0413(15) 0.0211(15) 0.0029(12) 0.0087(14)
O8 0.0430(16) 0.0489(16) 0.0467(16) 0.0064(13) 0.0098(13) 0.0014(13)
P4 0.0358(6) 0.0675(7) 0.0312(5) 0.0165(5) 0.0053(4) 0.0129(5)
P5 0.0330(5) 0.0418(6) 0.0324(5) 0.0065(4) 0.0007(4) 0.0039(4)
P6 0.0472(6) 0.0422(6) 0.0384(6) -0.0039(5) 0.0105(5) 0.0002(5)

loop_
_atom_type_symbol
_atom_type_description
_atom_type_scat_dispersion_real
_atom_type_scat_dispersion_imag
_atom_type_scat_source
C C 0.0033 0.0016 'International Tables Vol C Tables 4.2.6.8 and 6.1.1.4'
H H 0.0000 0.0000 'International Tables Vol C Tables 4.2.6.8 and 6.1.1.4'
B B 0.0013 0.0007 'International Tables Vol C Tables 4.2.6.8 and 6.1.1.4'
Co Co 0.3494 0.9721 'International Tables Vol C Tables 4.2.6.8 and 6.1.1.4'
O O 0.0106 0.0060 'International Tables Vol C Tables 4.2.6.8 and 6.1.1.4'
P P 0.1023 0.0942 'International Tables Vol C Tables 4.2.6.8 and 6.1.1.4'

loop_
_geom_angle_atom_site_label_1
_geom_angle_atom_site_label_2
_geom_angle_atom_site_label_3
_geom_angle
_geom_angle_site_symmetry_1
_geom_angle_site_symmetry_3
_geom_angle_publ_flag
C6 C1 C2 121.9(4) . . ?
C6 C1 O1 110.2(3) . . ?
C2 C1 O1 127.9(4) . . ?
C1 C2 C3 115.9(4) . . ?
C1 C2 H2A 122.0 . . ?
C3 C2 H2A 122.0 . . ?
C4 C3 C2 121.9(4) . . ?
C4 C3 C7 116.8(4) . . ?
C2 C3 C7 121.3(5) . . ?
C3 C4 C5 120.9(4) . . ?
C3 C4 H4A 119.6 . . ?
C5 C4 H4A 119.6 . . ?
C6 C5 C4 117.9(4) . . ?
C6 C5 H5A 121.0 . . ?
C4 C5 H5A 121.0 . . ?
C1 C6 O2 109.1(3) . . ?
C1 C6 C5 121.5(4) . . ?
O2 C6 C5 129.4(4) . . ?
C3 C7 H7A 109.5 . . ?
C3 C7 H7B 109.5 . . ?
H7A C7 H7B 109.5 . . ?
C3 C7 H7C 109.5 . . ?
H7A C7 H7C 109.5 . . ?
H7B C7 H7C 109.5 . . ?
C9 C8 O3 129.7(3) . . ?
C9 C8 C13 121.4(3) . . ?
O3 C8 C13 108.9(3) . . ?
C8 C9 C10 117.1(3) . . ?
C8 C9 H9A 121.4 . . ?
C10 C9 H9A 121.4 . . ?
C11 C10 C9 122.5(3) . . ?
C11 C10 H10A 118.7 . . ?
C9 C10 H10A 118.7 . . ?
C10 C11 C12 119.0(3) . . ?
C10 C11 C14 121.1(3) . . ?
C12 C11 C14 119.9(3) . . ?
C13 C12 C11 118.9(3) . . ?
C13 C12 H12A 120.6 . . ?
C11 C12 H12A 120.6 . . ?
C12 C13 O4 129.5(3) . . ?
C12 C13 C8 121.1(3) . . ?
O4 C13 C8 109.4(3) . . ?
C11 C14 H14A 109.5 . . ?
C11 C14 H14B 109.5 . . ?
H14A C14 H14B 109.5 . . ?
C11 C14 H14C 109.5 . . ?
H14A C14 H14C 109.5 . . ?
H14B C14 H14C 109.5 . . ?
P1 C15 H15A 109.5 . . ?
P1 C15 H15B 109.5 . . ?
H15A C15 H15B 109.5 . . ?
P1 C15 H15C 109.5 . . ?
H15A C15 H15C 109.5 . . ?
H15B C15 H15C 109.5 . . ?
P1 C16 H16A 109.5 . . ?
P1 C16 H16B 109.5 . . ?
H16A C16 H16B 109.5 . . ?
P1 C16 H16C 109.5 . . ?
H16A C16 H16C 109.5 . . ?
H16B C16 H16C 109.5 . . ?
P1 C17 H17A 109.5 . . ?
P1 C17 H17B 109.5 . . ?
H17A C17 H17B 109.5 . . ?
P1 C17 H17C 109.5 . . ?
H17A C17 H17C 109.5 . . ?
H17B C17 H17C 109.5 . . ?
P2 C18 H18A 109.5 . . ?
P2 C18 H18B 109.5 . . ?
H18A C18 H18B 109.5 . . ?
P2 C18 H18C 109.5 . . ?
H18A C18 H18C 109.5 . . ?
H18B C18 H18C 109.5 . . ?
P2 C19 H19A 109.5 . . ?
P2 C19 H19B 109.5 . . ?
H19A C19 H19B 109.5 . . ?
P2 C19 H19C 109.5 . . ?
H19A C19 H19C 109.5 . . ?
H19B C19 H19C 109.5 . . ?
P2 C20 H20A 109.5 . . ?
P2 C20 H20B 109.5 . . ?
H20A C20 H20B 109.5 . . ?
P2 C20 H20C 109.5 . . ?
H20A C20 H20C 109.5 . . ?
H20B C20 H20C 109.5 . . ?
P3 C21 H21A 109.5 . . ?
P3 C21 H21B 109.5 . . ?
H21A C21 H21B 109.5 . . ?
P3 C21 H21C 109.5 . . ?
H21A C21 H21C 109.5 . . ?
H21B C21 H21C 109.5 . . ?
P3 C22 H22A 109.5 . . ?
P3 C22 H22B 109.5 . . ?
H22A C22 H22B 109.5 . . ?
P3 C22 H22C 109.5 . . ?
H22A C22 H22C 109.5 . . ?
H22B C22 H22C 109.5 . . ?
P3 C23 H23A 109.5 . . ?
P3 C23 H23B 109.5 . . ?
H23A C23 H23B 109.5 . . ?
P3 C23 H23C 109.5 . . ?
H23A C23 H23C 109.5 . . ?
H23B C23 H23C 109.5 . . ?
O2 B1 O1 106.4(3) . . ?
O2 B1 Co1 126.1(3) . . ?
O1 B1 Co1 126.8(3) . . ?
O3 B2 O4 106.6(3) . . ?
O3 B2 Co1 122.5(2) . . ?
O4 B2 Co1 130.0(3) . . ?
B1 Co1 B2 68.90(16) . . ?
B1 Co1 P3 153.86(12) . . ?
B2 Co1 P3 88.63(11) . . ?
B1 Co1 P2 91.49(11) . . ?
B2 Co1 P2 150.08(12) . . ?
P3 Co1 P2 103.03(4) . . ?
B1 Co1 P1 95.47(13) . . ?
B2 Co1 P1 102.99(11) . . ?
P3 Co1 P1 102.73(4) . . ?
P2 Co1 P1 101.14(4) . . ?
C1 O1 B1 106.2(3) . . ?
C6 O2 B1 108.0(3) . . ?
C8 O3 B2 107.7(2) . . ?
C13 O4 B2 107.3(2) . . ?
C17 P1 C16 99.92(19) . . ?
C17 P1 C15 100.5(2) . . ?
C16 P1 C15 97.6(2) . . ?
C17 P1 Co1 118.26(13) . . ?
C16 P1 Co1 117.12(14) . . ?
C15 P1 Co1 119.51(16) . . ?
C18 P2 C19 101.4(2) . . ?
C18 P2 C20 100.6(2) . . ?
C19 P2 C20 98.82(19) . . ?
C18 P2 Co1 111.49(14) . . ?
C19 P2 Co1 121.43(14) . . ?
C20 P2 Co1 119.76(13) . . ?
C21 P3 C22 100.10(19) . . ?
C21 P3 C23 99.5(2) . . ?
C22 P3 C23 99.9(2) . . ?
C21 P3 Co1 117.27(14) . . ?
C22 P3 Co1 114.28(14) . . ?
C23 P3 Co1 122.15(14) . . ?
C25 C24 O5 128.9(3) . . ?
C25 C24 C29 122.1(3) . . ?
O5 C24 C29 109.0(3) . . ?
C24 C25 C26 118.2(3) . . ?
C24 C25 H25A 120.9 . . ?
C26 C25 H25A 120.9 . . ?
C27 C26 C25 119.0(4) . . ?
C27 C26 C30 120.5(3) . . ?
C25 C26 C30 120.5(4) . . ?
C26 C27 C28 122.9(3) . . ?
C26 C27 H27A 118.6 . . ?
C28 C27 H27A 118.6 . . ?
C29 C28 C27 117.1(4) . . ?
C29 C28 H28A 121.5 . . ?
C27 C28 H28A 121.5 . . ?
O6 C29 C28 129.7(3) . . ?
O6 C29 C24 109.5(3) . . ?
C28 C29 C24 120.7(3) . . ?
C26 C30 H30A 109.5 . . ?
C26 C30 H30B 109.5 . . ?
H30A C30 H30B 109.5 . . ?
C26 C30 H30C 109.5 . . ?
H30A C30 H30C 109.5 . . ?
H30B C30 H30C 109.5 . . ?
C32 C31 C36 121.8(4) . . ?
C32 C31 O7 128.4(5) . . ?
C36 C31 O7 109.8(4) . . ?
C31 C32 C33A 117.3(6) . . ?
C31 C32 H32 121.4 . . ?
C33A C32 H32 121.4 . . ?
C34A C33A C32 121.5(6) . . ?
C34A C33A C37A 102.6(7) . . ?
C32 C33A C37A 135.8(8) . . ?
C33A C34A C35 121.7(5) . . ?
C33A C34A H34A 119.2 . . ?
C35 C34A H34A 119.2 . . ?
C36 C35 C34A 116.9(5) . . ?
C36 C35 H35 121.6 . . ?
C34A C35 H35 121.6 . . ?
C35 C36 C31 120.9(4) . . ?
C35 C36 O8 130.1(5) . . ?
C31 C36 O8 109.1(3) . . ?
H37D C37B H37E 109.5 . . ?
H37D C37B H37F 109.5 . . ?
H37E C37B H37F 109.5 . . ?
P4 C38 H38A 109.5 . . ?
P4 C38 H38B 109.5 . . ?
H38A C38 H38B 109.5 . . ?
P4 C38 H38C 109.5 . . ?
H38A C38 H38C 109.5 . . ?
H38B C38 H38C 109.5 . . ?
P4 C39 H39A 109.5 . . ?
P4 C39 H39B 109.5 . . ?
H39A C39 H39B 109.5 . . ?
P4 C39 H39C 109.5 . . ?
H39A C39 H39C 109.5 . . ?
H39B C39 H39C 109.5 . . ?
P4 C40 H40A 109.5 . . ?
P4 C40 H40B 109.5 . . ?
H40A C40 H40B 109.5 . . ?
P4 C40 H40C 109.5 . . ?
H40A C40 H40C 109.5 . . ?
H40B C40 H40C 109.5 . . ?
P5 C41 H41A 109.5 . . ?
P5 C41 H41B 109.5 . . ?
H41A C41 H41B 109.5 . . ?
P5 C41 H41C 109.5 . . ?
H41A C41 H41C 109.5 . . ?
H41B C41 H41C 109.5 . . ?
P5 C42 H42A 109.5 . . ?
P5 C42 H42B 109.5 . . ?
H42A C42 H42B 109.5 . . ?
P5 C42 H42C 109.5 . . ?
H42A C42 H42C 109.5 . . ?
H42B C42 H42C 109.5 . . ?
P5 C43 H43A 109.5 . . ?
P5 C43 H43B 109.5 . . ?
H43A C43 H43B 109.5 . . ?
P5 C43 H43C 109.5 . . ?
H43A C43 H43C 109.5 . . ?
H43B C43 H43C 109.5 . . ?
P6 C44 H44A 109.5 . . ?
P6 C44 H44B 109.5 . . ?
H44A C44 H44B 109.5 . . ?
P6 C44 H44C 109.5 . . ?
H44A C44 H44C 109.5 . . ?
H44B C44 H44C 109.5 . . ?
P6 C45 H45A 109.5 . . ?
P6 C45 H45B 109.5 . . ?
H45A C45 H45B 109.5 . . ?
P6 C45 H45C 109.5 . . ?
H45A C45 H45C 109.5 . . ?
H45B C45 H45C 109.5 . . ?
P6 C46 H46A 109.5 . . ?
P6 C46 H46B 109.5 . . ?
H46A C46 H46B 109.5 . . ?
P6 C46 H46C 109.5 . . ?
H46A C46 H46C 109.5 . . ?
H46B C46 H46C 109.5 . . ?
O6 B3 O5 106.4(3) . . ?
O6 B3 Co2 123.4(3) . . ?
O5 B3 Co2 129.3(3) . . ?
O8 B4 O7 107.2(3) . . ?
O8 B4 Co2 124.7(3) . . ?
O7 B4 Co2 127.6(3) . . ?
B3 Co2 B4 67.95(17) . . ?
B3 Co2 P5 88.34(12) . . ?
B4 Co2 P5 153.40(12) . . ?
B3 Co2 P6 150.43(12) . . ?
B4 Co2 P6 93.23(13) . . ?
P5 Co2 P6 102.99(4) . . ?
B3 Co2 P4 103.63(12) . . ?
B4 Co2 P4 95.85(14) . . ?
P5 Co2 P4 101.55(4) . . ?
P6 Co2 P4 100.73(4) . . ?
C24 O5 B3 107.5(3) . . ?
C29 O6 B3 107.5(3) . . ?
C31 O7 B4 106.4(3) . . ?
C36 O8 B4 107.4(3) . . ?
C39 P4 C40 100.0(2) . . ?
C39 P4 C38 100.82(19) . . ?
C40 P4 C38 98.53(18) . . ?
C39 P4 Co2 118.54(12) . . ?
C40 P4 Co2 116.51(15) . . ?
C38 P4 Co2 118.84(13) . . ?
C43 P5 C41 100.75(18) . . ?
C43 P5 C42 99.75(17) . . ?
C41 P5 C42 99.24(18) . . ?
C43 P5 Co2 116.49(13) . . ?
C41 P5 Co2 115.10(13) . . ?
C42 P5 Co2 121.98(13) . . ?
C44 P6 C45 99.9(3) . . ?
C44 P6 C46 101.0(2) . . ?
C45 P6 C46 98.7(2) . . ?
C44 P6 Co2 112.26(15) . . ?
C45 P6 Co2 120.29(17) . . ?
C46 P6 Co2 121.08(13) . . ?

loop_
_geom_bond_atom_site_label_1
_geom_bond_atom_site_label_2
_geom_bond_distance
_geom_bond_site_symmetry_2
_geom_bond_publ_flag
C1 C6 1.368(5) . ?
C1 C2 1.383(5) . ?
C1 O1 1.390(4) . ?
C2 C3 1.420(6) . ?
C2 H2A 0.9500 . ?
C3 C4 1.359(6) . ?
C3 C7 1.490(5) . ?
C4 C5 1.384(6) . ?
C4 H4A 0.9500 . ?
C5 C6 1.381(5) . ?
C5 H5A 0.9500 . ?
C6 O2 1.372(4) . ?
C7 H7A 0.9800 . ?
C7 H7B 0.9800 . ?
C7 H7C 0.9800 . ?
C8 C9 1.360(4) . ?
C8 O3 1.376(4) . ?
C8 C13 1.391(4) . ?
C9 C10 1.393(5) . ?
C9 H9A 0.9500 . ?
C10 C11 1.383(5) . ?
C10 H10A 0.9500 . ?
C11 C12 1.393(4) . ?
C11 C14 1.509(5) . ?
C12 C13 1.366(4) . ?
C12 H12A 0.9500 . ?
C13 O4 1.377(3) . ?
C14 H14A 0.9800 . ?
C14 H14B 0.9800 . ?
C14 H14C 0.9800 . ?
C15 P1 1.834(4) . ?
C15 H15A 0.9800 . ?
C15 H15B 0.9800 . ?
C15 H15C 0.9800 . ?
C16 P1 1.830(4) . ?
C16 H16A 0.9800 . ?
C16 H16B 0.9800 . ?
C16 H16C 0.9800 . ?
C17 P1 1.827(4) . ?
C17 H17A 0.9800 . ?
C17 H17B 0.9800 . ?
C17 H17C 0.9800 . ?
C18 P2 1.813(4) . ?
C18 H18A 0.9800 . ?
C18 H18B 0.9800 . ?
C18 H18C 0.9800 . ?
C19 P2 1.823(4) . ?
C19 H19A 0.9800 . ?
C19 H19B 0.9800 . ?
C19 H19C 0.9800 . ?
C20 P2 1.828(4) . ?
C20 H20A 0.9800 . ?
C20 H20B 0.9800 . ?
C20 H20C 0.9800 . ?
C21 P3 1.831(4) . ?
C21 H21A 0.9800 . ?
C21 H21B 0.9800 . ?
C21 H21C 0.9800 . ?
C22 P3 1.831(4) . ?
C22 H22A 0.9800 . ?
C22 H22B 0.9800 . ?
C22 H22C 0.9800 . ?
C23 P3 1.838(4) . ?
C23 H23A 0.9800 . ?
C23 H23B 0.9800 . ?
C23 H23C 0.9800 . ?
B1 O2 1.430(5) . ?
B1 O1 1.440(4) . ?
B1 Co1 1.945(4) . ?
B2 O3 1.431(4) . ?
B2 O4 1.431(4) . ?
B2 Co1 1.961(4) . ?
Co1 P3 2.2019(10) . ?
Co1 P2 2.2034(10) . ?
Co1 P1 2.2131(10) . ?
C24 C25 1.366(5) . ?
C24 O5 1.377(4) . ?
C24 C29 1.378(4) . ?
C25 C26 1.398(5) . ?
C25 H25A 0.9500 . ?
C26 C27 1.375(5) . ?
C26 C30 1.503(5) . ?
C27 C28 1.388(5) . ?
C27 H27A 0.9500 . ?
C28 C29 1.376(4) . ?
C28 H28A 0.9500 . ?
C29 O6 1.371(4) . ?
C30 H30A 0.9800 . ?
C30 H30B 0.9800 . ?
C30 H30C 0.9800 . ?
C31 C32 1.375(6) . ?
C31 C36 1.379(6) . ?
C31 O7 1.388(4) . ?
C32 C33A 1.378(7) . ?
C32 H32 0.9500 . ?
C33A C34A 1.349(8) . ?
C33A C37A 1.415(9) . ?
C34A C35 1.405(8) . ?
C34A H34A 0.9500 . ?
C35 C36 1.371(5) . ?
C35 H35 0.9500 . ?
C36 O8 1.380(4) . ?
C37A H37A 0.9800 . ?
C37A H37B 0.9800 . ?
C37A H37C 0.9800 . ?
C37B H37D 0.9800 . ?
C37B H37E 0.9800 . ?
C37B H37F 0.9800 . ?
C38 P4 1.842(3) . ?
C38 H38A 0.9800 . ?
C38 H38B 0.9800 . ?
C38 H38C 0.9800 . ?
C39 P4 1.825(4) . ?
C39 H39A 0.9800 . ?
C39 H39B 0.9800 . ?
C39 H39C 0.9800 . ?
C40 P4 1.834(4) . ?
C40 H40A 0.9800 . ?
C40 H40B 0.9800 . ?
C40 H40C 0.9800 . ?
C41 P5 1.831(4) . ?
C41 H41A 0.9800 . ?
C41 H41B 0.9800 . ?
C41 H41C 0.9800 . ?
C42 P5 1.843(4) . ?
C42 H42A 0.9800 . ?
C42 H42B 0.9800 . ?
C42 H42C 0.9800 . ?
C43 P5 1.823(3) . ?
C43 H43A 0.9800 . ?
C43 H43B 0.9800 . ?
C43 H43C 0.9800 . ?
C44 P6 1.803(4) . ?
C44 H44A 0.9800 . ?
C44 H44B 0.9800 . ?
C44 H44C 0.9800 . ?
C45 P6 1.825(4) . ?
C45 H45A 0.9800 . ?
C45 H45B 0.9800 . ?
C45 H45C 0.9800 . ?
C46 P6 1.828(4) . ?
C46 H46A 0.9800 . ?
C46 H46B 0.9800 . ?
C46 H46C 0.9800 . ?
B3 O6 1.425(4) . ?
B3 O5 1.428(5) . ?
B3 Co2 1.958(4) . ?
B4 O8 1.424(5) . ?
B4 O7 1.432(5) . ?
B4 Co2 1.958(4) . ?
Co2 P5 2.1977(10) . ?
Co2 P6 2.2019(11) . ?
Co2 P4 2.2227(11) . ?

loop_
_geom_torsion_atom_site_label_1
_geom_torsion_atom_site_label_2
_geom_torsion_atom_site_label_3
_geom_torsion_atom_site_label_4
_geom_torsion
_geom_torsion_site_symmetry_1
_geom_torsion_site_symmetry_2
_geom_torsion_site_symmetry_3
_geom_torsion_site_symmetry_4
_geom_torsion_publ_flag
C6 C1 C2 C3 -1.0(5) . . . . ?
O1 C1 C2 C3 178.2(3) . . . . ?
C1 C2 C3 C4 1.6(6) . . . . ?
C1 C2 C3 C7 -176.7(4) . . . . ?
C2 C3 C4 C5 -1.3(6) . . . . ?
C7 C3 C4 C5 177.1(4) . . . . ?
C3 C4 C5 C6 0.5(6) . . . . ?
C2 C1 C6 O2 178.7(3) . . . . ?
O1 C1 C6 O2 -0.7(4) . . . . ?
C2 C1 C6 C5 0.3(6) . . . . ?
O1 C1 C6 C5 -179.1(3) . . . . ?
C4 C5 C6 C1 0.0(6) . . . . ?
C4 C5 C6 O2 -178.0(4) . . . . ?
O3 C8 C9 C10 -179.1(3) . . . . ?
C13 C8 C9 C10 0.5(5) . . . . ?
C8 C9 C10 C11 0.0(5) . . . . ?
C9 C10 C11 C12 -0.6(5) . . . . ?
C9 C10 C11 C14 178.4(3) . . . . ?
C10 C11 C12 C13 0.7(5) . . . . ?
C14 C11 C12 C13 -178.3(3) . . . . ?
C11 C12 C13 O4 179.0(3) . . . . ?
C11 C12 C13 C8 -0.2(5) . . . . ?
C9 C8 C13 C12 -0.4(5) . . . . ?
O3 C8 C13 C12 179.3(3) . . . . ?
C9 C8 C13 O4 -179.8(3) . . . . ?
O3 C8 C13 O4 -0.1(3) . . . . ?
O2 B1 Co1 B2 93.8(3) . . . . ?
O1 B1 Co1 B2 -96.5(3) . . . . ?
O2 B1 Co1 P3 61.4(4) . . . . ?
O1 B1 Co1 P3 -129.0(3) . . . . ?
O2 B1 Co1 P2 -63.0(3) . . . . ?
O1 B1 Co1 P2 106.6(3) . . . . ?
O2 B1 Co1 P1 -164.4(3) . . . . ?
O1 B1 Co1 P1 5.3(3) . . . . ?
O3 B2 Co1 B1 -93.5(3) . . . . ?
O4 B2 Co1 B1 99.0(3) . . . . ?
O3 B2 Co1 P3 72.8(3) . . . . ?
O4 B2 Co1 P3 -94.7(3) . . . . ?
O3 B2 Co1 P2 -41.4(4) . . . . ?
O4 B2 Co1 P2 151.0(2) . . . . ?
O3 B2 Co1 P1 175.6(3) . . . . ?
O4 B2 Co1 P1 8.0(3) . . . . ?
C6 C1 O1 B1 -0.2(4) . . . . ?
C2 C1 O1 B1 -179.5(3) . . . . ?
O2 B1 O1 C1 1.0(3) . . . . ?
Co1 B1 O1 C1 -170.3(3) . . . . ?
C1 C6 O2 B1 1.3(4) . . . . ?
C5 C6 O2 B1 179.5(4) . . . . ?
O1 B1 O2 C6 -1.4(3) . . . . ?
Co1 B1 O2 C6 170.0(3) . . . . ?
C9 C8 O3 B2 177.9(4) . . . . ?
C13 C8 O3 B2 -1.7(3) . . . . ?
O4 B2 O3 C8 2.8(3) . . . . ?
Co1 B2 O3 C8 -167.2(2) . . . . ?
C12 C13 O4 B2 -177.4(3) . . . . ?
C8 C13 O4 B2 1.9(3) . . . . ?
O3 B2 O4 C13 -2.9(3) . . . . ?
Co1 B2 O4 C13 166.1(3) . . . . ?
B1 Co1 P1 C17 -63.0(2) . . . . ?
B2 Co1 P1 C17 6.6(2) . . . . ?
P3 Co1 P1 C17 98.15(19) . . . . ?
P2 Co1 P1 C17 -155.59(19) . . . . ?
B1 Co1 P1 C16 56.70(19) . . . . ?
B2 Co1 P1 C16 126.27(19) . . . . ?
P3 Co1 P1 C16 -142.18(16) . . . . ?
P2 Co1 P1 C16 -35.91(16) . . . . ?
B1 Co1 P1 C15 174.2(2) . . . . ?
B2 Co1 P1 C15 -116.3(2) . . . . ?
P3 Co1 P1 C15 -24.7(2) . . . . ?
P2 Co1 P1 C15 81.6(2) . . . . ?
B1 Co1 P2 C18 94.4(2) . . . . ?
B2 Co1 P2 C18 47.0(3) . . . . ?
P3 Co1 P2 C18 -63.65(19) . . . . ?
P1 Co1 P2 C18 -169.68(18) . . . . ?
B1 Co1 P2 C19 -146.2(2) . . . . ?
B2 Co1 P2 C19 166.3(3) . . . . ?
P3 Co1 P2 C19 55.66(17) . . . . ?
P1 Co1 P2 C19 -50.37(17) . . . . ?
B1 Co1 P2 C20 -22.4(2) . . . . ?
B2 Co1 P2 C20 -69.8(3) . . . . ?
P3 Co1 P2 C20 179.48(18) . . . . ?
P1 Co1 P2 C20 73.45(18) . . . . ?
B1 Co1 P3 C21 80.4(3) . . . . ?
B2 Co1 P3 C21 50.43(19) . . . . ?
P2 Co1 P3 C21 -157.39(16) . . . . ?
P1 Co1 P3 C21 -52.58(16) . . . . ?
B1 Co1 P3 C22 -36.2(3) . . . . ?
B2 Co1 P3 C22 -66.24(19) . . . . ?
P2 Co1 P3 C22 85.94(16) . . . . ?
P1 Co1 P3 C22 -169.25(15) . . . . ?
B1 Co1 P3 C23 -156.7(3) . . . . ?
B2 Co1 P3 C23 173.3(2) . . . . ?
P2 Co1 P3 C23 -34.54(19) . . . . ?
P1 Co1 P3 C23 70.27(19) . . . . ?
O5 C24 C25 C26 -179.1(3) . . . . ?
C29 C24 C25 C26 -0.3(5) . . . . ?
C24 C25 C26 C27 -0.3(5) . . . . ?
C24 C25 C26 C30 179.6(3) . . . . ?
C25 C26 C27 C28 0.0(5) . . . . ?
C30 C26 C27 C28 -179.9(4) . . . . ?
C26 C27 C28 C29 0.9(6) . . . . ?
C27 C28 C29 O6 179.5(3) . . . . ?
C27 C28 C29 C24 -1.5(5) . . . . ?
C25 C24 C29 O6 -179.6(3) . . . . ?
O5 C24 C29 O6 -0.6(4) . . . . ?
C25 C24 C29 C28 1.2(5) . . . . ?
O5 C24 C29 C28 -179.8(3) . . . . ?
C36 C31 C32 C33A -0.5(6) . . . . ?
O7 C31 C32 C33A -179.6(4) . . . . ?
C31 C32 C33A C34A 0.0(8) . . . . ?
C31 C32 C33A C37A -177.4(7) . . . . ?
C32 C33A C34A C35 -0.1(9) . . . . ?
C37A C33A C34A C35 178.1(5) . . . . ?
C33A C34A C35 C36 0.7(8) . . . . ?
C34A C35 C36 C31 -1.2(6) . . . . ?
C34A C35 C36 O8 178.6(4) . . . . ?
C32 C31 C36 C35 1.2(6) . . . . ?
O7 C31 C36 C35 -179.6(3) . . . . ?
C32 C31 C36 O8 -178.6(3) . . . . ?
O7 C31 C36 O8 0.6(4) . . . . ?
O6 B3 Co2 B4 92.9(3) . . . . ?
O5 B3 Co2 B4 -99.8(4) . . . . ?
O6 B3 Co2 P5 -74.7(3) . . . . ?
O5 B3 Co2 P5 92.5(3) . . . . ?
O6 B3 Co2 P6 39.1(5) . . . . ?
O5 B3 Co2 P6 -153.6(2) . . . . ?
O6 B3 Co2 P4 -176.2(3) . . . . ?
O5 B3 Co2 P4 -8.9(3) . . . . ?
O8 B4 Co2 B3 -102.0(3) . . . . ?
O7 B4 Co2 B3 86.7(4) . . . . ?
O8 B4 Co2 P5 -73.5(5) . . . . ?
O7 B4 Co2 P5 115.2(3) . . . . ?
O8 B4 Co2 P6 54.5(3) . . . . ?
O7 B4 Co2 P6 -116.8(3) . . . . ?
O8 B4 Co2 P4 155.6(3) . . . . ?
O7 B4 Co2 P4 -15.7(3) . . . . ?
C25 C24 O5 B3 177.8(3) . . . . ?
C29 C24 O5 B3 -1.1(4) . . . . ?
O6 B3 O5 C24 2.2(4) . . . . ?
Co2 B3 O5 C24 -166.7(3) . . . . ?
C28 C29 O6 B3 -178.9(4) . . . . ?
C24 C29 O6 B3 2.0(4) . . . . ?
O5 B3 O6 C29 -2.6(4) . . . . ?
Co2 B3 O6 C29 167.2(3) . . . . ?
C32 C31 O7 B4 -179.6(4) . . . . ?
C36 C31 O7 B4 1.2(4) . . . . ?
O8 B4 O7 C31 -2.5(4) . . . . ?
Co2 B4 O7 C31 170.1(3) . . . . ?
C35 C36 O8 B4 178.1(4) . . . . ?
C31 C36 O8 B4 -2.1(4) . . . . ?
O7 B4 O8 C36 2.8(4) . . . . ?
Co2 B4 O8 C36 -170.0(3) . . . . ?
B3 Co2 P4 C39 2.6(2) . . . . ?
B4 Co2 P4 C39 71.3(2) . . . . ?
P5 Co2 P4 C39 -88.45(16) . . . . ?
P6 Co2 P4 C39 165.75(16) . . . . ?
B3 Co2 P4 C40 -116.81(19) . . . . ?
B4 Co2 P4 C40 -48.1(2) . . . . ?
P5 Co2 P4 C40 152.10(15) . . . . ?
P6 Co2 P4 C40 46.30(15) . . . . ?
B3 Co2 P4 C38 125.6(2) . . . . ?
B4 Co2 P4 C38 -165.8(2) . . . . ?
P5 Co2 P4 C38 34.47(17) . . . . ?
P6 Co2 P4 C38 -71.34(16) . . . . ?
B3 Co2 P5 C43 -52.79(18) . . . . ?
B4 Co2 P5 C43 -79.0(4) . . . . ?
P6 Co2 P5 C43 154.80(14) . . . . ?
P4 Co2 P5 C43 50.78(14) . . . . ?
B3 Co2 P5 C41 64.8(2) . . . . ?
B4 Co2 P5 C41 38.6(4) . . . . ?
P6 Co2 P5 C41 -87.58(16) . . . . ?
P4 Co2 P5 C41 168.40(15) . . . . ?
B3 Co2 P5 C42 -175.1(2) . . . . ?
B4 Co2 P5 C42 158.7(4) . . . . ?
P6 Co2 P5 C42 32.52(17) . . . . ?
P4 Co2 P5 C42 -71.50(16) . . . . ?
B3 Co2 P6 C44 -47.4(3) . . . . ?
B4 Co2 P6 C44 -95.9(2) . . . . ?
P5 Co2 P6 C44 62.86(18) . . . . ?
P4 Co2 P6 C44 167.51(18) . . . . ?
B3 Co2 P6 C45 69.6(3) . . . . ?
B4 Co2 P6 C45 21.0(3) . . . . ?
P5 Co2 P6 C45 179.8(2) . . . . ?
P4 Co2 P6 C45 -75.5(2) . . . . ?
B3 Co2 P6 C46 -166.6(3) . . . . ?
B4 Co2 P6 C46 144.9(2) . . . . ?
P5 Co2 P6 C46 -56.36(16) . . . . ?
P4 Co2 P6 C46 48.29(16) . . . . ?
